data_7248926
loop_
_publ_author_name
'Kusumoto, Sotaro'
'Wakabayashi, Kaede'
'Rakumitsu, Kenta'
'Kim, Yang'
'Koide, Yoshihiro'

_publ_section_title
;
 Photosalient effect and photodimerization of mono- and dicationic organic
 salts incorporated in 4-styrylpyridine
;
_journal_issue 28
_journal_name_full CrystEngComm
_journal_page_first 3791
_journal_page_last 3794
_journal_paper_doi 10.1039/D4CE00538D
_journal_volume 26
_journal_year 2024
_chemical_formula_moiety '2(Br), 1.5(H2 O), C38 H38 N2'
_chemical_formula_sum 'C38 H41 Br2 N2 O1.5'
_chemical_formula_weight 709.55
_space_group_crystal_system triclinic
_space_group_IT_number 2
_space_group_name_Hall '-P 1'
_space_group_name_H-M_alt 'P -1'
_atom_sites_solution_hydrogens mixed
_audit_creation_date 2024-04-19
_audit_creation_method
;
Olex2 1.3
(compiled 2020.11.12 svn.r5f609507 for OlexSys, GUI svn.r6408)
;
_audit_update_record
;
2024-06-14 deposited with the CCDC.	2024-07-02 downloaded from the CCDC.
;
_cell_angle_alpha 69.469(3)
_cell_angle_beta 73.203(3)
_cell_angle_gamma 89.616(3)
_cell_formula_units_Z 4
_cell_length_a 12.1902(4)
_cell_length_b 15.9154(5)
_cell_length_c 18.7119(7)
_cell_measurement_reflns_used 10401
_cell_measurement_temperature 120
_cell_measurement_theta_max 28.1370
_cell_measurement_theta_min 1.7620
_cell_volume 3236.5(2)
_computing_cell_refinement 'CrysAlisPro 1.171.41.93a (Rigaku OD, 2020)'
_computing_data_collection 'CrysAlisPro 1.171.41.93a (Rigaku OD, 2020)'
_computing_data_reduction 'CrysAlisPro 1.171.41.93a (Rigaku OD, 2020)'
_computing_molecular_graphics 'Olex2 1.3 (Dolomanov et al., 2009)'
_computing_publication_material 'Olex2 1.3 (Dolomanov et al., 2009)'
_computing_structure_refinement 'SHELXL 2018/3 (Sheldrick, 2015)'
_computing_structure_solution 'SHELXT 2018/2 (Sheldrick, 2018)'
_diffrn_ambient_temperature 120
_diffrn_measured_fraction_theta_full 0.982
_diffrn_measured_fraction_theta_max 0.780
_diffrn_measurement_details
;
List of Runs (angles in degrees, time in seconds):

  # Type    Start    End  Width  t~exp~   \w     \q     \k     \f   Frames
#--------------------------------------------------------------------------
  1  \w   -100.00  80.00   0.50    5.00    --  -10.00  45.00   0.00  360
  2  \w   -100.00 -10.00   0.50    5.00    --  -10.00  45.00  90.00  180
;
_diffrn_measurement_device 'abstract diffractometer'
_diffrn_measurement_device_type 'dtrek-CrysAlisPro-abstract goniometer imported rigaku-d*trek images'
_diffrn_measurement_method '\w scans'
_diffrn_radiation_type MoK\a
_diffrn_radiation_wavelength 0.71073
_diffrn_reflns_av_R_equivalents 0.0406
_diffrn_reflns_av_unetI/netI 0.0844
_diffrn_reflns_Laue_measured_fraction_full 0.982
_diffrn_reflns_Laue_measured_fraction_max 0.780
_diffrn_reflns_limit_h_max 15
_diffrn_reflns_limit_h_min -16
_diffrn_reflns_limit_k_max 21
_diffrn_reflns_limit_k_min -18
_diffrn_reflns_limit_l_max 25
_diffrn_reflns_limit_l_min -18
_diffrn_reflns_number 23882
_diffrn_reflns_point_group_measured_fraction_full 0.982
_diffrn_reflns_point_group_measured_fraction_max 0.780
_diffrn_reflns_theta_full 25.242
_diffrn_reflns_theta_max 28.683
_diffrn_reflns_theta_min 1.755
_exptl_absorpt_coefficient_mu 2.540
_exptl_absorpt_correction_T_max 1.00000
_exptl_absorpt_correction_T_min 0.81172
_exptl_absorpt_correction_type multi-scan
_exptl_absorpt_process_details
;
CrysAlisPro 1.171.41.93a (Rigaku Oxford Diffraction, 2020)
Empirical absorption correction using spherical harmonics,
implemented in SCALE3 ABSPACK scaling algorithm.
;
_exptl_crystal_colour 'clear colourless'
_exptl_crystal_colour_lustre clear
_exptl_crystal_colour_primary colourless
_exptl_crystal_density_diffrn 1.456
_exptl_crystal_description block
_exptl_crystal_F_000 1460
_exptl_crystal_size_max 0.1
_exptl_crystal_size_mid 0.02
_exptl_crystal_size_min 0.02
_refine_diff_density_max 1.693
_refine_diff_density_min -0.830
_refine_diff_density_rms 0.124
_refine_ls_extinction_method none
_refine_ls_goodness_of_fit_ref 1.039
_refine_ls_hydrogen_treatment constr
_refine_ls_matrix_type full
_refine_ls_number_parameters 771
_refine_ls_number_reflns 13043
_refine_ls_number_restraints 36
_refine_ls_restrained_S_all 1.038
_refine_ls_R_factor_all 0.0960
_refine_ls_R_factor_gt 0.0615
_refine_ls_shift/su_max 0.001
_refine_ls_shift/su_mean 0.000
_refine_ls_structure_factor_coef Fsqd
_refine_ls_weighting_details 'w=1/[\s^2^(Fo^2^)+(0.0633P)^2^+6.7739P] where P=(Fo^2^+2Fc^2^)/3'
_refine_ls_weighting_scheme calc
_refine_ls_wR_factor_gt 0.1386
_refine_ls_wR_factor_ref 0.1566
_reflns_Friedel_coverage 0.000
_reflns_number_gt 9198
_reflns_number_total 13043
_reflns_threshold_expression 'I > 2\s(I)'
_cod_data_source_file d4ce00538d4.cif
_cod_data_source_block 2300509_1256br_nore_no_sun_autored
_cod_depositor_comments 'Adding full bibliography for 7248924--7248927.cif.'
_cod_original_formula_sum 'C38 H41 Br2 N2 O1.50'
_cod_database_code 7248926
_shelx_shelxl_version_number 2018/3
_shelx_space_group_comment
;
The symmetry employed for this shelxl refinement is uniquely defined
by the following loop, which should always be used as a source of
symmetry information in preference to the above space-group names.
They are only intended as comments.
;
_shelx_estimated_absorpt_t_max 0.951
_shelx_estimated_absorpt_t_min 0.785
_olex2_refinement_description
;
1. Fixed Uiso
 At 1.2 times of:
  All C(H) groups, All C(H,H) groups
 At 1.5 times of:
  All C(H,H,H) groups, All O(H,H) groups
2. Uiso/Uaniso restraints and constraints
Uanis(C41) \\sim Ueq, Uanis(C42) \\sim Ueq, Uanis(C43) \\sim Ueq, Uanis(C44)
\\sim Ueq, Uanis(C45) \\sim Ueq, Uanis(C40) \\sim Ueq: with sigma of 0.1 and
sigma for terminal atoms of 0.2
Uanis(C41) = Uanis(C42) = Uanis(C43) = Uanis(C44) = Uanis(C45) = Uanis(C40)
3.a Free rotating group:
 O3(H3A,H3B), O1(H1A,H1B), O2(H2A,H2B)
3.b Secondary CH2 refined with riding coordinates:
 C24(H24A,H24B), C15(H15A,H15B), C01F(H01A,H01B), C47(H47A,H47B)
3.c Aromatic/amide H refined with riding coordinates:
 C53(H53), C63(H63), C33(H33), C31(H31), C67(H67), C55(H55), C13(H13),
 C58(H58), C12(H12), C28(H28), C56(H56), C64(H64), C54(H54), C30(H30), C8(H8),
 C61(H61), C11(H11), C50(H50), C59(H59), C27(H27), C9(H9), C32(H32), C62(H62),
 C14(H14), C60(H60), C39(H39), C35(H35), C66(H66), C38(H38), C51(H51), C37(H37),
  C36(H36), C68(H68), C6(H6), C69(H69), C7(H7), C71(H71), C4(H4), C73(H73),
 C2(H2), C72(H72), C3(H3), C75(H75), C74(H74)
3.d Idealised Me refined as rotating group:
 C25(H25A,H25B,H25C), C26(H26A,H26B,H26C), C49(H49A,H49B,H49C), C22(H22A,H22B,
 H22C), C23(H23A,H23B,H23C), C48(H48A,H48B,H48C), C46(H46A,H46B,H46C), C76(H76A,
 H76B,H76C)
;
_olex2_submission_special_instructions 'No special instructions were received'
_oxdiff_exptl_absorpt_empirical_details
;
Empirical correction (ABSPACK) includes:
- Absorption correction using spherical harmonics
- Frame scaling
- Detector area scaling
;

loop_
_space_group_symop_operation_xyz
'x, y, z'
'-x, -y, -z'

loop_
_atom_site_label
_atom_site_type_symbol
_atom_site_fract_x
_atom_site_fract_y
_atom_site_fract_z
_atom_site_U_iso_or_equiv
_atom_site_adp_type
_atom_site_occupancy
_atom_site_site_symmetry_order
_atom_site_calc_flag
_atom_site_refinement_flags_posn
_atom_site_refinement_flags_adp
_atom_site_refinement_flags_occupancy
_atom_site_disorder_assembly
_atom_site_disorder_group
Br1 Br 0.59706(5) -0.00721(4) 0.83844(3) 0.02500(14) Uani 1 1 d . . . . .
Br4 Br 0.95364(5) 0.50914(3) 0.16172(3) 0.02573(14) Uani 1 1 d . . . . .
Br2 Br 1.22347(5) 0.44871(4) 0.44438(3) 0.02682(15) Uani 1 1 d . . . . .
Br3 Br 1.14557(5) 0.07242(4) 0.52410(3) 0.03309(16) Uani 1 1 d . . . . .
O3 O 1.0409(3) 0.2614(3) 0.5349(2) 0.0322(9) Uani 1 1 d G . . . .
H3A H 1.071975 0.215136 0.529380 0.048 Uiso 1 1 d G U . . .
H3B H 1.092984 0.302940 0.524470 0.048 Uiso 1 1 d G U . . .
N2 N 0.2991(4) 0.0293(3) 0.7124(2) 0.0171(9) Uani 1 1 d . . . . .
N1 N 0.7757(4) 0.2933(3) 0.6676(2) 0.0173(9) Uani 1 1 d . . . . .
N3 N 0.9821(4) 0.2070(3) 0.3348(2) 0.0189(9) Uani 1 1 d . . . . .
N4 N 0.5482(4) 0.4714(3) 0.2741(2) 0.0187(9) Uani 1 1 d . . . . .
C18 C 0.6768(4) 0.1429(3) 0.6071(3) 0.0161(10) Uani 1 1 d . . . . .
C19 C 0.6660(4) 0.2349(3) 0.5954(3) 0.0150(10) Uani 1 1 d . . . . .
C44 C 0.7326(5) 0.4151(3) 0.3803(3) 0.0188(4) Uani 1 1 d . U . . .
C42 C 0.6185(5) 0.2825(3) 0.3910(3) 0.0188(4) Uani 1 1 d . U . . .
C41 C 0.7099(5) 0.2315(3) 0.4012(3) 0.0188(4) Uani 1 1 d . U . . .
C20 C 0.5631(4) 0.2716(3) 0.5930(3) 0.0175(11) Uani 1 1 d . . . . .
C17 C 0.5805(4) 0.0883(3) 0.6152(3) 0.0181(11) Uani 1 1 d . . . . .
C43 C 0.6312(5) 0.3752(3) 0.3797(3) 0.0188(4) Uani 1 1 d . U . . .
C21 C 0.4669(4) 0.2175(3) 0.5998(3) 0.0186(11) Uani 1 1 d . . . . .
C53 C 1.0553(5) 0.2670(3) 0.1937(3) 0.0220(11) Uani 1 1 d . . . . .
H53 H 1.059204 0.314141 0.144523 0.026 Uiso 1 1 calc R U . . .
C52 C 1.1163(5) 0.1925(3) 0.1933(3) 0.0216(11) Uani 1 1 d . . . . .
C63 C 0.6427(5) 0.4641(3) 0.2183(3) 0.0243(12) Uani 1 1 d . . . . .
H63 H 0.703322 0.433153 0.234715 0.029 Uiso 1 1 calc R U . . .
C25 C 0.7842(5) 0.0996(3) 0.6171(3) 0.0228(12) Uani 1 1 d . . . . .
H25A H 0.846444 0.146377 0.603757 0.034 Uiso 1 1 calc R U . . .
H25B H 0.806883 0.065664 0.581360 0.034 Uiso 1 1 calc R U . . .
H25C H 0.769173 0.058450 0.672812 0.034 Uiso 1 1 calc R U . . .
C40 C 0.8128(5) 0.2707(3) 0.4026(3) 0.0188(4) Uani 1 1 d . U . . .
C45 C 0.8242(5) 0.3627(3) 0.3922(3) 0.0188(4) Uani 1 1 d . U . . .
C24 C 0.7696(4) 0.2942(3) 0.5880(3) 0.0180(11) Uani 1 1 d . . . . .
H24A H 0.841010 0.273215 0.561303 0.022 Uiso 1 1 calc R U . . .
H24B H 0.766059 0.356974 0.553580 0.022 Uiso 1 1 calc R U . . .
C33 C 0.7243(5) 0.2642(3) 0.9570(3) 0.0239(12) Uani 1 1 d . . . . .
H33 H 0.661607 0.227216 0.959291 0.029 Uiso 1 1 calc R U . . .
C16 C 0.4776(4) 0.1257(3) 0.6109(3) 0.0183(11) Uani 1 1 d . . . . .
C31 C 0.8570(5) 0.3523(3) 0.6658(3) 0.0216(12) Uani 1 1 d . . . . .
H31 H 0.908682 0.390305 0.616013 0.026 Uiso 1 1 calc R U . . .
C29 C 0.7909(5) 0.3022(3) 0.8101(3) 0.0208(11) Uani 1 1 d . . . . .
C26 C 0.5475(5) 0.3679(3) 0.5869(3) 0.0236(12) Uani 1 1 d . . . . .
H26A H 0.620362 0.397938 0.582528 0.035 Uiso 1 1 calc R U . . .
H26B H 0.487893 0.368292 0.634835 0.035 Uiso 1 1 calc R U . . .
H26C H 0.524166 0.399984 0.539268 0.035 Uiso 1 1 calc R U . . .
C67 C 0.4618(5) 0.5162(3) 0.2516(3) 0.0238(12) Uani 1 1 d . . . . .
H67 H 0.395421 0.521039 0.291247 0.029 Uiso 1 1 calc R U . . .
C55 C 1.1871(5) 0.1823(3) 0.1187(3) 0.0226(12) Uani 1 1 d . . . . .
H55 H 1.236967 0.135922 0.122638 0.027 Uiso 1 1 calc R U . . .
C13 C 0.1897(4) -0.0056(3) 0.7314(3) 0.0214(12) Uani 1 1 d . . . . .
H13 H 0.158378 -0.004805 0.690192 0.026 Uiso 1 1 calc R U . . .
C15 C 0.3714(4) 0.0662(3) 0.6249(3) 0.0213(11) Uani 1 1 d . . . . .
H15A H 0.395100 0.015336 0.607167 0.026 Uiso 1 1 calc R U . . .
H15B H 0.324172 0.101532 0.592218 0.026 Uiso 1 1 calc R U . . .
C58 C 1.3353(5) 0.1708(3) -0.0376(3) 0.0252(12) Uani 1 1 d . . . . .
H58 H 1.346793 0.128116 0.009323 0.030 Uiso 1 1 calc R U . . .
C57 C 1.2536(5) 0.2317(3) -0.0303(3) 0.0226(12) Uani 1 1 d . . . . .
C12 C 0.3443(5) 0.0288(3) 0.7707(3) 0.0239(12) Uani 1 1 d . . . . .
H12 H 0.421942 0.052971 0.756389 0.029 Uiso 1 1 calc R U . . .
C10 C 0.1658(5) -0.0421(3) 0.8721(3) 0.0217(12) Uani 1 1 d . . . . .
C34 C 0.7301(5) 0.2671(3) 1.0334(3) 0.0221(12) Uani 1 1 d . . . . .
C28 C 0.7100(5) 0.2393(3) 0.8090(3) 0.0226(12) Uani 1 1 d . . . . .
H28 H 0.659513 0.198434 0.857992 0.027 Uiso 1 1 calc R U . . .
C56 C 1.1845(5) 0.2349(4) 0.0461(3) 0.0259(12) Uani 1 1 d . . . . .
H56 H 1.131774 0.279328 0.044064 0.031 Uiso 1 1 calc R U . . .
C64 C 0.6526(5) 0.5007(4) 0.1383(3) 0.0269(13) Uani 1 1 d . . . . .
H64 H 0.719814 0.494433 0.100059 0.032 Uiso 1 1 calc R U . . .
C54 C 0.9900(5) 0.2725(3) 0.2646(3) 0.0230(12) Uani 1 1 d . . . . .
H54 H 0.949555 0.323856 0.263993 0.028 Uiso 1 1 calc R U . . .
C30 C 0.8644(5) 0.3569(3) 0.7360(3) 0.0236(12) Uani 1 1 d . . . . .
H30 H 0.921458 0.398758 0.733895 0.028 Uiso 1 1 calc R U . . .
C8 C 0.1261(5) -0.0677(3) 1.0154(3) 0.0250(12) Uani 1 1 d . . . . .
H8 H 0.196442 -0.030997 0.999632 0.030 Uiso 1 1 calc R U . . .
C61 C 1.3048(5) 0.2951(3) -0.1760(3) 0.0287(13) Uani 1 1 d . . . . .
H61 H 1.295065 0.338348 -0.223217 0.034 Uiso 1 1 calc R U . . .
C11 C 0.2804(5) -0.0058(4) 0.8493(3) 0.0262(13) Uani 1 1 d . . . . .
H11 H 0.313936 -0.005302 0.889102 0.031 Uiso 1 1 calc R U . . .
C50 C 1.0421(5) 0.1343(3) 0.3380(3) 0.0231(12) Uani 1 1 d . . . . .
H50 H 1.037906 0.088904 0.388138 0.028 Uiso 1 1 calc R U . . .
C59 C 1.3999(5) 0.1718(4) -0.1124(3) 0.0295(13) Uani 1 1 d . . . . .
H59 H 1.454935 0.129794 -0.116260 0.035 Uiso 1 1 calc R U . . .
C27 C 0.7046(5) 0.2374(3) 0.7377(3) 0.0237(12) Uani 1 1 d . . . . .
H27 H 0.649344 0.195522 0.737771 0.028 Uiso 1 1 calc R U . . .
C01F C 0.5353(5) 0.4315(3) 0.3628(3) 0.0226(12) Uani 1 1 d . . . . .
H01A H 0.534766 0.481005 0.383382 0.027 Uiso 1 1 calc R U . . .
H01B H 0.460582 0.393640 0.391557 0.027 Uiso 1 1 calc R U . . .
C9 C 0.0957(5) -0.0798(4) 0.9561(3) 0.0256(12) Uani 1 1 d . . . . .
H9 H 0.024808 -0.114791 0.969455 0.031 Uiso 1 1 calc R U . . .
C49 C 0.9336(5) 0.4095(4) 0.3884(3) 0.0274(13) Uani 1 1 d . . . . .
H49A H 0.974808 0.446710 0.332580 0.041 Uiso 1 1 calc R U . . .
H49B H 0.982438 0.364424 0.409820 0.041 Uiso 1 1 calc R U . . .
H49C H 0.914981 0.448029 0.420345 0.041 Uiso 1 1 calc R U . . .
C32 C 0.7985(5) 0.3084(3) 0.8849(3) 0.0229(12) Uani 1 1 d . . . . .
H32 H 0.860725 0.346579 0.881647 0.027 Uiso 1 1 calc R U . . .
C62 C 1.2389(5) 0.2930(3) -0.1008(3) 0.0249(12) Uani 1 1 d . . . . .
H62 H 1.182666 0.334177 -0.097326 0.030 Uiso 1 1 calc R U . . .
C22 C 0.5915(5) -0.0117(3) 0.6331(3) 0.0264(13) Uani 1 1 d . . . . .
H22A H 0.647852 -0.019689 0.587235 0.040 Uiso 1 1 calc R U . . .
H22B H 0.516497 -0.042923 0.642995 0.040 Uiso 1 1 calc R U . . .
H22C H 0.617125 -0.036926 0.680711 0.040 Uiso 1 1 calc R U . . .
C14 C 0.1232(5) -0.0424(4) 0.8103(3) 0.0252(12) Uani 1 1 d . . . . .
H14 H 0.046823 -0.068475 0.823117 0.030 Uiso 1 1 calc R U . . .
C23 C 0.3549(5) 0.2568(4) 0.5973(3) 0.0296(13) Uani 1 1 d . . . . .
H23A H 0.327275 0.278981 0.641437 0.044 Uiso 1 1 calc R U . . .
H23B H 0.297608 0.210152 0.602895 0.044 Uiso 1 1 calc R U . . .
H23C H 0.366715 0.306877 0.546122 0.044 Uiso 1 1 calc R U . . .
C60 C 1.3847(5) 0.2335(4) -0.1813(3) 0.0285(13) Uani 1 1 d . . . . .
H60 H 1.428947 0.233745 -0.232347 0.034 Uiso 1 1 calc R U . . .
C47 C 0.9108(5) 0.2149(4) 0.4122(3) 0.0239(12) Uani 1 1 d . . . . .
H47A H 0.879610 0.153707 0.452128 0.029 Uiso 1 1 calc R U . . .
H47B H 0.960821 0.242297 0.433235 0.029 Uiso 1 1 calc R U . . .
C48 C 0.7508(5) 0.5151(3) 0.3640(3) 0.0262(13) Uani 1 1 d . . . . .
H48A H 0.817986 0.542884 0.316759 0.039 Uiso 1 1 calc R U . . .
H48B H 0.763711 0.523414 0.410496 0.039 Uiso 1 1 calc R U . . .
H48C H 0.682318 0.543540 0.354174 0.039 Uiso 1 1 calc R U . . .
C46 C 0.6982(5) 0.1337(3) 0.4083(3) 0.0283(13) Uani 1 1 d . . . . .
H46A H 0.629735 0.101246 0.452865 0.043 Uiso 1 1 calc R U . . .
H46B H 0.766798 0.105569 0.418186 0.043 Uiso 1 1 calc R U . . .
H46C H 0.690537 0.131173 0.358335 0.043 Uiso 1 1 calc R U . . .
C39 C 0.6463(5) 0.2127(4) 1.1046(3) 0.0289(13) Uani 1 1 d . . . . .
H39 H 0.586991 0.176514 1.102044 0.035 Uiso 1 1 calc R U . . .
C35 C 0.8136(5) 0.3206(4) 1.0390(3) 0.0258(12) Uani 1 1 d . . . . .
H35 H 0.870342 0.358325 0.991661 0.031 Uiso 1 1 calc R U . . .
C76 C 0.5099(5) 0.2410(4) 0.3878(3) 0.0317(14) Uani 1 1 d . . . . .
H76A H 0.530016 0.209328 0.350061 0.048 Uiso 1 1 calc R U . . .
H76B H 0.461540 0.288500 0.370078 0.048 Uiso 1 1 calc R U . . .
H76C H 0.467499 0.198064 0.441267 0.048 Uiso 1 1 calc R U . . .
C66 C 0.4696(5) 0.5550(4) 0.1717(3) 0.0269(12) Uani 1 1 d . . . . .
H66 H 0.409211 0.587558 0.156600 0.032 Uiso 1 1 calc R U . . .
C65 C 0.5657(5) 0.5467(3) 0.1124(3) 0.0239(12) Uani 1 1 d . . . . .
C38 C 0.6497(5) 0.2116(4) 1.1783(3) 0.0320(14) Uani 1 1 d . . . . .
H38 H 0.593797 0.173590 1.225981 0.038 Uiso 1 1 calc R U . . .
C51 C 1.1088(5) 0.1272(4) 0.2679(3) 0.0291(13) Uani 1 1 d . . . . .
H51 H 1.150958 0.076388 0.270170 0.035 Uiso 1 1 calc R U . . .
C37 C 0.7338(5) 0.2653(3) 1.1828(3) 0.0298(14) Uani 1 1 d . . . . .
H37 H 0.735660 0.265014 1.233331 0.036 Uiso 1 1 calc R U . . .
C36 C 0.8156(5) 0.3199(4) 1.1127(3) 0.0307(14) Uani 1 1 d . . . . .
H36 H 0.873661 0.357243 1.115395 0.037 Uiso 1 1 calc R U . . .
C5 C 0.0645(5) -0.1039(4) 1.1016(3) 0.0273(13) Uani 1 1 d . . . . .
C68 C 0.5729(5) 0.5875(4) 0.0274(3) 0.0295(13) Uani 1 1 d . . . . .
H68 H 0.520137 0.629593 0.012901 0.035 Uiso 1 1 calc R U . . .
C6 C 0.1116(5) -0.0792(4) 1.1526(3) 0.0313(13) Uani 1 1 d . . . . .
H6 H 0.178962 -0.037652 1.130697 0.038 Uiso 1 1 calc R U . . .
C69 C 0.6498(5) 0.5686(4) -0.0306(3) 0.0275(13) Uani 1 1 d . . . . .
H69 H 0.697820 0.523645 -0.013088 0.033 Uiso 1 1 calc R U . . .
C70 C 0.6706(5) 0.6073(4) -0.1175(3) 0.0272(13) Uani 1 1 d . . . . .
O1 O 0.3940(6) -0.0672(4) 1.0146(3) 0.0756(17) Uani 1 1 d G . . . .
H1A H 0.402542 -0.035275 1.041140 0.113 Uiso 1 1 d G U . . .
H1B H 0.442866 -0.046762 0.968119 0.113 Uiso 1 1 d G U . . .
C7 C 0.0598(5) -0.1155(4) 1.2346(4) 0.0372(15) Uani 1 1 d . . . . .
H7 H 0.092162 -0.098485 1.268678 0.045 Uiso 1 1 calc R U . . .
O2 O 0.9052(7) 0.5607(4) -0.0149(4) 0.0849(19) Uani 1 1 d G . . . .
H2A H 0.910715 0.552497 0.031264 0.127 Uiso 1 1 d G U . . .
H2B H 0.924541 0.514783 -0.026970 0.127 Uiso 1 1 d G U . . .
C71 C 0.7446(5) 0.5685(4) -0.1657(3) 0.0333(14) Uani 1 1 d . . . . .
H71 H 0.779396 0.516805 -0.141939 0.040 Uiso 1 1 calc R U . . .
C4 C -0.0342(5) -0.1645(4) 1.1359(3) 0.0366(15) Uani 1 1 d . . . . .
H4 H -0.067806 -0.181970 1.102667 0.044 Uiso 1 1 calc R U . . .
C73 C 0.7205(5) 0.6806(5) -0.2841(4) 0.0439(17) Uani 1 1 d . . . . .
H73 H 0.737756 0.705702 -0.340701 0.053 Uiso 1 1 calc R U . . .
C2 C -0.0365(6) -0.1751(4) 1.2674(4) 0.0390(15) Uani 1 1 d . . . . .
H2 H -0.070938 -0.199698 1.323914 0.047 Uiso 1 1 calc R U . . .
C72 C 0.7686(5) 0.6048(5) -0.2487(4) 0.0394(16) Uani 1 1 d . . . . .
H72 H 0.818405 0.577031 -0.281008 0.047 Uiso 1 1 calc R U . . .
C3 C -0.0841(6) -0.1997(4) 1.2184(3) 0.0400(16) Uani 1 1 d . . . . .
H3 H -0.151615 -0.241220 1.241240 0.048 Uiso 1 1 calc R U . . .
C75 C 0.6213(6) 0.6832(5) -0.1534(3) 0.0392(16) Uani 1 1 d . . . . .
H75 H 0.569961 0.710146 -0.120999 0.047 Uiso 1 1 calc R U . . .
C74 C 0.6460(6) 0.7203(5) -0.2360(4) 0.0485(18) Uani 1 1 d . . . . .
H74 H 0.612256 0.772581 -0.259944 0.058 Uiso 1 1 calc R U . . .

loop_
_atom_site_aniso_label
_atom_site_aniso_U_11
_atom_site_aniso_U_22
_atom_site_aniso_U_33
_atom_site_aniso_U_23
_atom_site_aniso_U_13
_atom_site_aniso_U_12
Br1 0.0255(3) 0.0281(3) 0.0204(3) -0.0074(2) -0.0074(2) 0.0037(2)
Br4 0.0293(3) 0.0246(3) 0.0201(3) -0.0056(2) -0.0062(2) 0.0022(2)
Br2 0.0280(3) 0.0249(3) 0.0278(3) -0.0103(2) -0.0079(2) -0.0004(2)
Br3 0.0382(4) 0.0329(3) 0.0360(3) -0.0151(3) -0.0200(3) 0.0104(3)
O3 0.025(2) 0.027(2) 0.042(2) -0.009(2) -0.0116(19) 0.0011(18)
N2 0.019(2) 0.018(2) 0.014(2) -0.0057(17) -0.0037(18) -0.0006(18)
N1 0.019(2) 0.019(2) 0.016(2) -0.0072(18) -0.0069(18) 0.0034(18)
N3 0.019(2) 0.019(2) 0.022(2) -0.0085(18) -0.0086(18) 0.0033(18)
N4 0.020(2) 0.019(2) 0.020(2) -0.0109(18) -0.0073(19) 0.0043(18)
C18 0.019(3) 0.019(2) 0.008(2) -0.005(2) -0.002(2) 0.003(2)
C19 0.018(3) 0.015(2) 0.010(2) -0.0051(19) -0.002(2) 0.001(2)
C44 0.0259(12) 0.0213(10) 0.0073(9) -0.0048(8) -0.0026(8) 0.0027(9)
C42 0.0259(12) 0.0213(10) 0.0073(9) -0.0048(8) -0.0026(8) 0.0027(9)
C41 0.0259(12) 0.0213(10) 0.0073(9) -0.0048(8) -0.0026(8) 0.0027(9)
C20 0.021(3) 0.017(2) 0.010(2) -0.005(2) 0.001(2) -0.002(2)
C17 0.022(3) 0.021(3) 0.011(2) -0.008(2) -0.002(2) 0.002(2)
C43 0.0259(12) 0.0213(10) 0.0073(9) -0.0048(8) -0.0026(8) 0.0027(9)
C21 0.022(3) 0.022(3) 0.009(2) -0.003(2) -0.003(2) 0.002(2)
C53 0.027(3) 0.019(3) 0.017(3) -0.003(2) -0.005(2) 0.004(2)
C52 0.022(3) 0.025(3) 0.018(3) -0.008(2) -0.006(2) 0.003(2)
C63 0.023(3) 0.023(3) 0.025(3) -0.006(2) -0.007(2) 0.005(2)
C25 0.028(3) 0.022(3) 0.014(2) -0.004(2) -0.005(2) 0.003(2)
C40 0.0259(12) 0.0213(10) 0.0073(9) -0.0048(8) -0.0026(8) 0.0027(9)
C45 0.0259(12) 0.0213(10) 0.0073(9) -0.0048(8) -0.0026(8) 0.0027(9)
C24 0.019(3) 0.020(3) 0.011(2) -0.003(2) -0.003(2) -0.002(2)
C33 0.029(3) 0.025(3) 0.023(3) -0.013(2) -0.009(2) 0.003(2)
C16 0.022(3) 0.023(3) 0.012(2) -0.008(2) -0.006(2) 0.001(2)
C31 0.022(3) 0.022(3) 0.019(3) -0.004(2) -0.007(2) -0.004(2)
C29 0.023(3) 0.023(3) 0.023(3) -0.012(2) -0.013(2) 0.009(2)
C26 0.027(3) 0.019(3) 0.027(3) -0.013(2) -0.007(2) 0.005(2)
C67 0.022(3) 0.030(3) 0.023(3) -0.013(2) -0.007(2) 0.008(2)
C55 0.021(3) 0.024(3) 0.020(3) -0.007(2) -0.003(2) 0.007(2)
C13 0.023(3) 0.022(3) 0.021(3) -0.009(2) -0.008(2) -0.001(2)
C15 0.023(3) 0.023(3) 0.018(3) -0.007(2) -0.005(2) -0.003(2)
C58 0.032(3) 0.023(3) 0.022(3) -0.008(2) -0.009(2) 0.003(2)
C57 0.026(3) 0.022(3) 0.018(3) -0.006(2) -0.005(2) 0.002(2)
C12 0.020(3) 0.027(3) 0.022(3) -0.007(2) -0.004(2) -0.006(2)
C10 0.024(3) 0.019(3) 0.019(3) -0.005(2) -0.005(2) 0.002(2)
C34 0.034(3) 0.016(3) 0.019(3) -0.009(2) -0.009(2) 0.004(2)
C28 0.023(3) 0.028(3) 0.016(3) -0.006(2) -0.007(2) -0.003(2)
C56 0.029(3) 0.026(3) 0.025(3) -0.015(2) -0.005(2) 0.007(2)
C64 0.023(3) 0.029(3) 0.025(3) -0.010(2) -0.002(2) 0.008(2)
C54 0.033(3) 0.016(3) 0.017(3) -0.002(2) -0.009(2) 0.009(2)
C30 0.024(3) 0.024(3) 0.022(3) -0.005(2) -0.009(2) -0.009(2)
C8 0.026(3) 0.026(3) 0.022(3) -0.007(2) -0.007(2) 0.000(2)
C61 0.040(4) 0.019(3) 0.018(3) 0.001(2) -0.006(3) -0.006(3)
C11 0.035(3) 0.029(3) 0.018(3) -0.008(2) -0.013(2) 0.002(3)
C50 0.027(3) 0.019(3) 0.021(3) -0.001(2) -0.011(2) 0.009(2)
C59 0.030(3) 0.028(3) 0.029(3) -0.014(3) -0.003(3) 0.002(3)
C27 0.024(3) 0.023(3) 0.024(3) -0.007(2) -0.008(2) -0.004(2)
C01F 0.023(3) 0.023(3) 0.022(3) -0.008(2) -0.009(2) 0.008(2)
C9 0.022(3) 0.028(3) 0.024(3) -0.007(2) -0.006(2) 0.002(2)
C49 0.029(3) 0.024(3) 0.024(3) -0.003(2) -0.008(2) -0.004(2)
C32 0.030(3) 0.018(3) 0.027(3) -0.011(2) -0.015(2) 0.005(2)
C62 0.030(3) 0.022(3) 0.022(3) -0.006(2) -0.008(2) 0.002(2)
C22 0.036(3) 0.016(3) 0.024(3) -0.004(2) -0.010(3) -0.001(2)
C14 0.018(3) 0.028(3) 0.030(3) -0.012(2) -0.007(2) -0.001(2)
C23 0.026(3) 0.029(3) 0.030(3) -0.006(3) -0.009(3) 0.002(2)
C60 0.036(4) 0.027(3) 0.020(3) -0.010(2) -0.003(3) -0.001(3)
C47 0.033(3) 0.028(3) 0.007(2) -0.004(2) -0.003(2) 0.008(2)
C48 0.039(4) 0.017(3) 0.021(3) -0.009(2) -0.005(3) 0.002(2)
C46 0.049(4) 0.015(3) 0.021(3) -0.007(2) -0.009(3) 0.000(3)
C39 0.034(3) 0.028(3) 0.030(3) -0.016(3) -0.011(3) 0.003(3)
C35 0.032(3) 0.028(3) 0.019(3) -0.009(2) -0.010(2) 0.005(3)
C76 0.032(3) 0.034(3) 0.033(3) -0.014(3) -0.012(3) -0.001(3)
C66 0.023(3) 0.034(3) 0.027(3) -0.012(3) -0.012(2) 0.007(2)
C65 0.028(3) 0.021(3) 0.022(3) -0.007(2) -0.007(2) 0.000(2)
C38 0.046(4) 0.028(3) 0.020(3) -0.011(2) -0.003(3) 0.002(3)
C51 0.029(3) 0.028(3) 0.029(3) -0.010(3) -0.008(3) 0.015(3)
C37 0.055(4) 0.022(3) 0.012(3) -0.007(2) -0.010(3) 0.005(3)
C36 0.043(4) 0.026(3) 0.029(3) -0.013(3) -0.016(3) 0.005(3)
C5 0.027(3) 0.031(3) 0.023(3) -0.009(2) -0.009(2) 0.008(3)
C68 0.028(3) 0.034(3) 0.029(3) -0.009(3) -0.016(3) 0.004(3)
C6 0.024(3) 0.042(3) 0.031(3) -0.016(3) -0.012(3) 0.004(3)
C69 0.030(3) 0.030(3) 0.024(3) -0.007(2) -0.013(3) 0.003(3)
C70 0.026(3) 0.037(3) 0.023(3) -0.012(3) -0.013(2) 0.001(3)
O1 0.086(5) 0.082(4) 0.053(3) -0.018(3) -0.020(3) 0.006(3)
C7 0.035(4) 0.054(4) 0.034(3) -0.023(3) -0.020(3) 0.016(3)
O2 0.111(5) 0.078(4) 0.061(4) -0.027(3) -0.020(4) 0.011(4)
C71 0.028(3) 0.046(4) 0.031(3) -0.020(3) -0.011(3) 0.004(3)
C4 0.032(4) 0.049(4) 0.024(3) -0.010(3) -0.005(3) -0.006(3)
C73 0.029(4) 0.077(5) 0.024(3) -0.013(3) -0.012(3) -0.005(3)
C2 0.035(4) 0.059(4) 0.022(3) -0.014(3) -0.008(3) 0.017(3)
C72 0.029(4) 0.062(4) 0.030(3) -0.023(3) -0.004(3) -0.003(3)
C3 0.034(4) 0.057(4) 0.024(3) -0.011(3) -0.005(3) -0.004(3)
C75 0.039(4) 0.061(4) 0.022(3) -0.018(3) -0.012(3) 0.016(3)
C74 0.048(4) 0.071(5) 0.033(4) -0.017(3) -0.024(3) 0.022(4)

loop_
_atom_type_symbol
_atom_type_description
_atom_type_scat_dispersion_real
_atom_type_scat_dispersion_imag
_atom_type_scat_source
C C 0.0033 0.0016 'International Tables Vol C Tables 4.2.6.8 and 6.1.1.4'
H H 0.0000 0.0000 'International Tables Vol C Tables 4.2.6.8 and 6.1.1.4'
Br Br -0.2901 2.4595 'International Tables Vol C Tables 4.2.6.8 and 6.1.1.4'
N N 0.0061 0.0033 'International Tables Vol C Tables 4.2.6.8 and 6.1.1.4'
O O 0.0106 0.0060 'International Tables Vol C Tables 4.2.6.8 and 6.1.1.4'

loop_
_geom_angle_atom_site_label_1
_geom_angle_atom_site_label_2
_geom_angle_atom_site_label_3
_geom_angle
_geom_angle_site_symmetry_1
_geom_angle_site_symmetry_3
_geom_angle_publ_flag
H3A O3 H3B 109.5 . . ?
C13 N2 C15 118.6(4) . . ?
C13 N2 C12 120.4(4) . . ?
C12 N2 C15 121.0(4) . . ?
C31 N1 C24 117.0(4) . . ?
C27 N1 C24 122.5(4) . . ?
C27 N1 C31 120.5(4) . . ?
C54 N3 C50 120.8(4) . . ?
C54 N3 C47 120.4(4) . . ?
C50 N3 C47 118.7(4) . . ?
C63 N4 C67 120.2(4) . . ?
C63 N4 C01F 121.9(4) . . ?
C67 N4 C01F 117.8(4) . . ?
C19 C18 C25 122.8(4) . . ?
C17 C18 C19 118.5(5) . . ?
C17 C18 C25 118.6(4) . . ?
C18 C19 C24 118.8(4) . . ?
C20 C19 C18 121.7(4) . . ?
C20 C19 C24 119.4(4) . . ?
C43 C44 C45 119.8(4) . . ?
C43 C44 C48 122.0(5) . . ?
C45 C44 C48 118.1(5) . . ?
C41 C42 C43 118.9(5) . . ?
C41 C42 C76 120.5(4) . . ?
C43 C42 C76 120.5(5) . . ?
C42 C41 C40 120.7(4) . . ?
C42 C41 C46 118.6(5) . . ?
C40 C41 C46 120.7(5) . . ?
C19 C20 C21 119.9(4) . . ?
C19 C20 C26 122.4(4) . . ?
C21 C20 C26 117.7(5) . . ?
C18 C17 C22 117.7(5) . . ?
C16 C17 C18 119.8(4) . . ?
C16 C17 C22 122.4(4) . . ?
C44 C43 C42 121.0(5) . . ?
C44 C43 C01F 120.2(4) . . ?
C42 C43 C01F 118.7(5) . . ?
C20 C21 C16 118.5(5) . . ?
C20 C21 C23 120.3(4) . . ?
C16 C21 C23 121.2(4) . . ?
C52 C53 H53 119.8 . . ?
C54 C53 H53 119.8 . . ?
C54 C53 C52 120.3(5) . . ?
C53 C52 C55 122.8(5) . . ?
C51 C52 C53 116.6(5) . . ?
C51 C52 C55 120.6(5) . . ?
N4 C63 H63 119.5 . . ?
N4 C63 C64 121.0(5) . . ?
C64 C63 H63 119.5 . . ?
C18 C25 H25A 109.5 . . ?
C18 C25 H25B 109.5 . . ?
C18 C25 H25C 109.5 . . ?
H25A C25 H25B 109.5 . . ?
H25A C25 H25C 109.5 . . ?
H25B C25 H25C 109.5 . . ?
C41 C40 C47 119.7(4) . . ?
C45 C40 C41 120.0(5) . . ?
C45 C40 C47 120.3(5) . . ?
C44 C45 C40 119.5(5) . . ?
C44 C45 C49 117.9(4) . . ?
C40 C45 C49 122.5(5) . . ?
N1 C24 C19 113.3(4) . . ?
N1 C24 H24A 108.9 . . ?
N1 C24 H24B 108.9 . . ?
C19 C24 H24A 108.9 . . ?
C19 C24 H24B 108.9 . . ?
H24A C24 H24B 107.7 . . ?
C34 C33 H33 116.9 . . ?
C32 C33 H33 116.9 . . ?
C32 C33 C34 126.3(5) . . ?
C17 C16 C21 121.5(4) . . ?
C17 C16 C15 120.2(4) . . ?
C21 C16 C15 118.2(5) . . ?
N1 C31 H31 120.1 . . ?
N1 C31 C30 119.8(4) . . ?
C30 C31 H31 120.1 . . ?
C28 C29 C32 122.2(5) . . ?
C30 C29 C28 116.2(4) . . ?
C30 C29 C32 121.6(5) . . ?
C20 C26 H26A 109.5 . . ?
C20 C26 H26B 109.5 . . ?
C20 C26 H26C 109.5 . . ?
H26A C26 H26B 109.5 . . ?
H26A C26 H26C 109.5 . . ?
H26B C26 H26C 109.5 . . ?
N4 C67 H67 119.8 . . ?
N4 C67 C66 120.4(5) . . ?
C66 C67 H67 119.8 . . ?
C52 C55 H55 118.4 . . ?
C56 C55 C52 123.3(5) . . ?
C56 C55 H55 118.4 . . ?
N2 C13 H13 120.0 . . ?
N2 C13 C14 120.0(5) . . ?
C14 C13 H13 120.0 . . ?
N2 C15 H15A 109.2 . . ?
N2 C15 H15B 109.2 . . ?
C16 C15 N2 112.1(4) . . ?
C16 C15 H15A 109.2 . . ?
C16 C15 H15B 109.2 . . ?
H15A C15 H15B 107.9 . . ?
C57 C58 H58 119.6 . . ?
C59 C58 H58 119.6 . . ?
C59 C58 C57 120.8(5) . . ?
C58 C57 C56 123.5(5) . . ?
C58 C57 C62 117.7(5) . . ?
C62 C57 C56 118.8(5) . . ?
N2 C12 H12 119.4 . . ?
N2 C12 C11 121.2(5) . . ?
C11 C12 H12 119.4 . . ?
C11 C10 C9 121.7(5) . . ?
C14 C10 C11 116.4(4) . . ?
C14 C10 C9 121.9(5) . . ?
C39 C34 C33 118.4(5) . . ?
C35 C34 C33 123.3(5) . . ?
C35 C34 C39 118.3(5) . . ?
C29 C28 H28 120.0 . . ?
C27 C28 C29 120.1(5) . . ?
C27 C28 H28 120.0 . . ?
C55 C56 C57 127.0(5) . . ?
C55 C56 H56 116.5 . . ?
C57 C56 H56 116.5 . . ?
C63 C64 H64 119.5 . . ?
C63 C64 C65 120.9(5) . . ?
C65 C64 H64 119.5 . . ?
N3 C54 C53 121.3(5) . . ?
N3 C54 H54 119.4 . . ?
C53 C54 H54 119.4 . . ?
C31 C30 C29 121.9(5) . . ?
C31 C30 H30 119.0 . . ?
C29 C30 H30 119.0 . . ?
C9 C8 H8 115.9 . . ?
C9 C8 C5 128.2(5) . . ?
C5 C8 H8 115.9 . . ?
C62 C61 H61 120.3 . . ?
C60 C61 H61 120.3 . . ?
C60 C61 C62 119.5(5) . . ?
C12 C11 C10 120.7(5) . . ?
C12 C11 H11 119.7 . . ?
C10 C11 H11 119.7 . . ?
N3 C50 H50 120.4 . . ?
N3 C50 C51 119.2(5) . . ?
C51 C50 H50 120.4 . . ?
C58 C59 H59 119.8 . . ?
C60 C59 C58 120.5(5) . . ?
C60 C59 H59 119.8 . . ?
N1 C27 C28 121.4(5) . . ?
N1 C27 H27 119.3 . . ?
C28 C27 H27 119.3 . . ?
N4 C01F H01A 109.2 . . ?
N4 C01F H01B 109.2 . . ?
C43 C01F N4 112.1(4) . . ?
C43 C01F H01A 109.2 . . ?
C43 C01F H01B 109.2 . . ?
H01A C01F H01B 107.9 . . ?
C10 C9 H9 118.3 . . ?
C8 C9 C10 123.3(5) . . ?
C8 C9 H9 118.3 . . ?
C45 C49 H49A 109.5 . . ?
C45 C49 H49B 109.5 . . ?
C45 C49 H49C 109.5 . . ?
H49A C49 H49B 109.5 . . ?
H49A C49 H49C 109.5 . . ?
H49B C49 H49C 109.5 . . ?
C33 C32 C29 124.6(5) . . ?
C33 C32 H32 117.7 . . ?
C29 C32 H32 117.7 . . ?
C57 C62 H62 119.2 . . ?
C61 C62 C57 121.6(5) . . ?
C61 C62 H62 119.2 . . ?
C17 C22 H22A 109.5 . . ?
C17 C22 H22B 109.5 . . ?
C17 C22 H22C 109.5 . . ?
H22A C22 H22B 109.5 . . ?
H22A C22 H22C 109.5 . . ?
H22B C22 H22C 109.5 . . ?
C13 C14 C10 121.3(5) . . ?
C13 C14 H14 119.4 . . ?
C10 C14 H14 119.4 . . ?
C21 C23 H23A 109.5 . . ?
C21 C23 H23B 109.5 . . ?
C21 C23 H23C 109.5 . . ?
H23A C23 H23B 109.5 . . ?
H23A C23 H23C 109.5 . . ?
H23B C23 H23C 109.5 . . ?
C61 C60 H60 120.0 . . ?
C59 C60 C61 119.9(5) . . ?
C59 C60 H60 120.0 . . ?
N3 C47 H47A 109.0 . . ?
N3 C47 H47B 109.0 . . ?
C40 C47 N3 112.7(4) . . ?
C40 C47 H47A 109.0 . . ?
C40 C47 H47B 109.0 . . ?
H47A C47 H47B 107.8 . . ?
C44 C48 H48A 109.5 . . ?
C44 C48 H48B 109.5 . . ?
C44 C48 H48C 109.5 . . ?
H48A C48 H48B 109.5 . . ?
H48A C48 H48C 109.5 . . ?
H48B C48 H48C 109.5 . . ?
C41 C46 H46A 109.5 . . ?
C41 C46 H46B 109.5 . . ?
C41 C46 H46C 109.5 . . ?
H46A C46 H46B 109.5 . . ?
H46A C46 H46C 109.5 . . ?
H46B C46 H46C 109.5 . . ?
C34 C39 H39 119.7 . . ?
C38 C39 C34 120.5(5) . . ?
C38 C39 H39 119.7 . . ?
C34 C35 H35 119.6 . . ?
C34 C35 C36 120.8(5) . . ?
C36 C35 H35 119.6 . . ?
C42 C76 H76A 109.5 . . ?
C42 C76 H76B 109.5 . . ?
C42 C76 H76C 109.5 . . ?
H76A C76 H76B 109.5 . . ?
H76A C76 H76C 109.5 . . ?
H76B C76 H76C 109.5 . . ?
C67 C66 H66 119.7 . . ?
C67 C66 C65 120.7(5) . . ?
C65 C66 H66 119.7 . . ?
C64 C65 C66 116.8(5) . . ?
C64 C65 C68 122.8(5) . . ?
C66 C65 C68 120.4(5) . . ?
C39 C38 H38 119.8 . . ?
C37 C38 C39 120.4(5) . . ?
C37 C38 H38 119.8 . . ?
C52 C51 H51 119.1 . . ?
C50 C51 C52 121.8(5) . . ?
C50 C51 H51 119.1 . . ?
C38 C37 H37 120.4 . . ?
C38 C37 C36 119.2(5) . . ?
C36 C37 H37 120.4 . . ?
C35 C36 C37 120.7(5) . . ?
C35 C36 H36 119.6 . . ?
C37 C36 H36 119.6 . . ?
C6 C5 C8 118.0(5) . . ?
C4 C5 C8 123.7(5) . . ?
C4 C5 C6 118.2(5) . . ?
C65 C68 H68 118.3 . . ?
C69 C68 C65 123.4(5) . . ?
C69 C68 H68 118.3 . . ?
C5 C6 H6 120.0 . . ?
C7 C6 C5 120.0(5) . . ?
C7 C6 H6 120.0 . . ?
C68 C69 H69 115.4 . . ?
C68 C69 C70 129.2(6) . . ?
C70 C69 H69 115.4 . . ?
C71 C70 C69 118.9(5) . . ?
C71 C70 C75 118.8(5) . . ?
C75 C70 C69 122.2(5) . . ?
H1A O1 H1B 109.5 . . ?
C6 C7 H7 119.4 . . ?
C2 C7 C6 121.1(5) . . ?
C2 C7 H7 119.4 . . ?
H2A O2 H2B 109.5 . . ?
C70 C71 H71 119.7 . . ?
C70 C71 C72 120.5(6) . . ?
C72 C71 H71 119.7 . . ?
C5 C4 H4 119.8 . . ?
C3 C4 C5 120.4(6) . . ?
C3 C4 H4 119.8 . . ?
C72 C73 H73 120.3 . . ?
C72 C73 C74 119.5(6) . . ?
C74 C73 H73 120.3 . . ?
C7 C2 H2 120.2 . . ?
C7 C2 C3 119.7(6) . . ?
C3 C2 H2 120.2 . . ?
C71 C72 H72 119.8 . . ?
C73 C72 C71 120.4(6) . . ?
C73 C72 H72 119.8 . . ?
C4 C3 H3 119.7 . . ?
C2 C3 C4 120.5(6) . . ?
C2 C3 H3 119.7 . . ?
C70 C75 H75 119.6 . . ?
C74 C75 C70 120.8(6) . . ?
C74 C75 H75 119.6 . . ?
C73 C74 H74 120.0 . . ?
C75 C74 C73 119.9(7) . . ?
C75 C74 H74 120.0 . . ?

loop_
_geom_bond_atom_site_label_1
_geom_bond_atom_site_label_2
_geom_bond_distance
_geom_bond_site_symmetry_2
_geom_bond_publ_flag
O3 H3A 0.8499 . ?
O3 H3B 0.8503 . ?
N2 C13 1.347(6) . ?
N2 C15 1.516(6) . ?
N2 C12 1.354(6) . ?
N1 C24 1.507(6) . ?
N1 C31 1.355(6) . ?
N1 C27 1.341(6) . ?
N3 C54 1.338(6) . ?
N3 C50 1.357(6) . ?
N3 C47 1.506(6) . ?
N4 C63 1.348(6) . ?
N4 C67 1.353(7) . ?
N4 C01F 1.514(6) . ?
C18 C19 1.413(6) . ?
C18 C17 1.406(7) . ?
C18 C25 1.505(7) . ?
C19 C20 1.386(7) . ?
C19 C24 1.526(6) . ?
C44 C43 1.399(7) . ?
C44 C45 1.411(7) . ?
C44 C48 1.517(7) . ?
C42 C41 1.393(7) . ?
C42 C43 1.418(7) . ?
C42 C76 1.509(7) . ?
C41 C40 1.416(7) . ?
C41 C46 1.519(7) . ?
C20 C21 1.407(7) . ?
C20 C26 1.511(7) . ?
C17 C16 1.395(7) . ?
C17 C22 1.521(7) . ?
C43 C01F 1.507(7) . ?
C21 C16 1.414(7) . ?
C21 C23 1.505(8) . ?
C53 H53 0.9500 . ?
C53 C52 1.396(7) . ?
C53 C54 1.368(7) . ?
C52 C55 1.477(7) . ?
C52 C51 1.396(7) . ?
C63 H63 0.9500 . ?
C63 C64 1.371(7) . ?
C25 H25A 0.9800 . ?
C25 H25B 0.9800 . ?
C25 H25C 0.9800 . ?
C40 C45 1.411(7) . ?
C40 C47 1.499(7) . ?
C45 C49 1.504(7) . ?
C24 H24A 0.9900 . ?
C24 H24B 0.9900 . ?
C33 H33 0.9500 . ?
C33 C34 1.468(7) . ?
C33 C32 1.331(7) . ?
C16 C15 1.511(7) . ?
C31 H31 0.9500 . ?
C31 C30 1.368(7) . ?
C29 C28 1.419(7) . ?
C29 C30 1.389(7) . ?
C29 C32 1.466(7) . ?
C26 H26A 0.9800 . ?
C26 H26B 0.9800 . ?
C26 H26C 0.9800 . ?
C67 H67 0.9500 . ?
C67 C66 1.378(7) . ?
C55 H55 0.9500 . ?
C55 C56 1.331(7) . ?
C13 H13 0.9500 . ?
C13 C14 1.374(7) . ?
C15 H15A 0.9900 . ?
C15 H15B 0.9900 . ?
C58 H58 0.9500 . ?
C58 C57 1.397(8) . ?
C58 C59 1.389(7) . ?
C57 C56 1.453(7) . ?
C57 C62 1.398(7) . ?
C12 H12 0.9500 . ?
C12 C11 1.359(7) . ?
C10 C11 1.401(7) . ?
C10 C9 1.460(7) . ?
C10 C14 1.400(7) . ?
C34 C39 1.408(7) . ?
C34 C35 1.381(7) . ?
C28 H28 0.9500 . ?
C28 C27 1.366(7) . ?
C56 H56 0.9500 . ?
C64 H64 0.9500 . ?
C64 C65 1.391(8) . ?
C54 H54 0.9500 . ?
C30 H30 0.9500 . ?
C8 H8 0.9500 . ?
C8 C9 1.340(7) . ?
C8 C5 1.466(7) . ?
C61 H61 0.9500 . ?
C61 C62 1.393(7) . ?
C61 C60 1.384(8) . ?
C11 H11 0.9500 . ?
C50 H50 0.9500 . ?
C50 C51 1.372(7) . ?
C59 H59 0.9500 . ?
C59 C60 1.382(8) . ?
C27 H27 0.9500 . ?
C01F H01A 0.9900 . ?
C01F H01B 0.9900 . ?
C9 H9 0.9500 . ?
C49 H49A 0.9800 . ?
C49 H49B 0.9800 . ?
C49 H49C 0.9800 . ?
C32 H32 0.9500 . ?
C62 H62 0.9500 . ?
C22 H22A 0.9800 . ?
C22 H22B 0.9800 . ?
C22 H22C 0.9800 . ?
C14 H14 0.9500 . ?
C23 H23A 0.9800 . ?
C23 H23B 0.9800 . ?
C23 H23C 0.9800 . ?
C60 H60 0.9500 . ?
C47 H47A 0.9900 . ?
C47 H47B 0.9900 . ?
C48 H48A 0.9800 . ?
C48 H48B 0.9800 . ?
C48 H48C 0.9800 . ?
C46 H46A 0.9800 . ?
C46 H46B 0.9800 . ?
C46 H46C 0.9800 . ?
C39 H39 0.9500 . ?
C39 C38 1.385(7) . ?
C35 H35 0.9500 . ?
C35 C36 1.382(7) . ?
C76 H76A 0.9800 . ?
C76 H76B 0.9800 . ?
C76 H76C 0.9800 . ?
C66 H66 0.9500 . ?
C66 C65 1.404(7) . ?
C65 C68 1.467(7) . ?
C38 H38 0.9500 . ?
C38 C37 1.379(8) . ?
C51 H51 0.9500 . ?
C37 H37 0.9500 . ?
C37 C36 1.388(8) . ?
C36 H36 0.9500 . ?
C5 C6 1.406(7) . ?
C5 C4 1.388(8) . ?
C68 H68 0.9500 . ?
C68 C69 1.337(8) . ?
C6 H6 0.9500 . ?
C6 C7 1.383(8) . ?
C69 H69 0.9500 . ?
C69 C70 1.466(7) . ?
C70 C71 1.386(8) . ?
C70 C75 1.388(8) . ?
O1 H1A 0.8503 . ?
O1 H1B 0.8497 . ?
C7 H7 0.9500 . ?
C7 C2 1.359(9) . ?
O2 H2A 0.8500 . ?
O2 H2B 0.8499 . ?
C71 H71 0.9500 . ?
C71 C72 1.393(8) . ?
C4 H4 0.9500 . ?
C4 C3 1.386(8) . ?
C73 H73 0.9500 . ?
C73 C72 1.375(10) . ?
C73 C74 1.396(9) . ?
C2 H2 0.9500 . ?
C2 C3 1.376(8) . ?
C72 H72 0.9500 . ?
C3 H3 0.9500 . ?
C75 H75 0.9500 . ?
C75 C74 1.386(8) . ?
C74 H74 0.9500 . ?

loop_
_geom_torsion_atom_site_label_1
_geom_torsion_atom_site_label_2
_geom_torsion_atom_site_label_3
_geom_torsion_atom_site_label_4
_geom_torsion
_geom_torsion_site_symmetry_1
_geom_torsion_site_symmetry_2
_geom_torsion_site_symmetry_3
_geom_torsion_site_symmetry_4
_geom_torsion_publ_flag
N2 C13 C14 C10 1.9(8) . . . . ?
N2 C12 C11 C10 0.1(8) . . . . ?
N1 C31 C30 C29 0.4(8) . . . . ?
N3 C50 C51 C52 -0.3(8) . . . . ?
N4 C63 C64 C65 0.3(8) . . . . ?
N4 C67 C66 C65 1.6(8) . . . . ?
C18 C19 C20 C21 -2.0(7) . . . . ?
C18 C19 C20 C26 175.2(4) . . . . ?
C18 C19 C24 N1 -88.1(5) . . . . ?
C18 C17 C16 C21 -1.1(7) . . . . ?
C18 C17 C16 C15 -175.9(4) . . . . ?
C19 C18 C17 C16 0.5(6) . . . . ?
C19 C18 C17 C22 -176.1(4) . . . . ?
C19 C20 C21 C16 1.4(7) . . . . ?
C19 C20 C21 C23 179.9(4) . . . . ?
C44 C43 C01F N4 89.1(5) . . . . ?
C42 C41 C40 C45 -1.0(7) . . . . ?
C42 C41 C40 C47 -178.9(4) . . . . ?
C42 C43 C01F N4 -87.9(5) . . . . ?
C41 C42 C43 C44 -1.2(7) . . . . ?
C41 C42 C43 C01F 175.7(4) . . . . ?
C41 C40 C45 C44 -0.1(6) . . . . ?
C41 C40 C45 C49 -176.5(4) . . . . ?
C41 C40 C47 N3 81.0(5) . . . . ?
C20 C19 C24 N1 89.9(5) . . . . ?
C20 C21 C16 C17 0.1(7) . . . . ?
C20 C21 C16 C15 175.1(4) . . . . ?
C17 C18 C19 C20 1.0(7) . . . . ?
C17 C18 C19 C24 179.0(4) . . . . ?
C17 C16 C15 N2 90.3(5) . . . . ?
C43 C44 C45 C40 0.6(6) . . . . ?
C43 C44 C45 C49 177.1(4) . . . . ?
C43 C42 C41 C40 1.7(7) . . . . ?
C43 C42 C41 C46 -176.4(4) . . . . ?
C21 C16 C15 N2 -84.7(5) . . . . ?
C53 C52 C55 C56 -11.1(8) . . . . ?
C53 C52 C51 C50 2.0(8) . . . . ?
C52 C53 C54 N3 -0.5(8) . . . . ?
C52 C55 C56 C57 177.8(5) . . . . ?
C63 N4 C67 C66 -0.1(7) . . . . ?
C63 N4 C01F C43 -7.0(6) . . . . ?
C63 C64 C65 C66 1.1(8) . . . . ?
C63 C64 C65 C68 179.5(5) . . . . ?
C25 C18 C19 C20 -174.5(4) . . . . ?
C25 C18 C19 C24 3.4(6) . . . . ?
C25 C18 C17 C16 176.3(4) . . . . ?
C25 C18 C17 C22 -0.4(6) . . . . ?
C45 C44 C43 C42 0.1(7) . . . . ?
C45 C44 C43 C01F -176.8(4) . . . . ?
C45 C40 C47 N3 -96.8(5) . . . . ?
C24 N1 C31 C30 177.8(5) . . . . ?
C24 N1 C27 C28 -178.5(5) . . . . ?
C24 C19 C20 C21 -180.0(4) . . . . ?
C24 C19 C20 C26 -2.7(7) . . . . ?
C33 C34 C39 C38 178.5(5) . . . . ?
C33 C34 C35 C36 -179.3(5) . . . . ?
C31 N1 C24 C19 -172.3(4) . . . . ?
C31 N1 C27 C28 1.4(8) . . . . ?
C29 C28 C27 N1 0.9(8) . . . . ?
C26 C20 C21 C16 -175.9(4) . . . . ?
C26 C20 C21 C23 2.6(7) . . . . ?
C67 N4 C63 C64 -0.8(7) . . . . ?
C67 N4 C01F C43 173.8(4) . . . . ?
C67 C66 C65 C64 -2.0(7) . . . . ?
C67 C66 C65 C68 179.5(5) . . . . ?
C55 C52 C51 C50 -178.9(5) . . . . ?
C13 N2 C15 C16 163.8(4) . . . . ?
C13 N2 C12 C11 -0.8(8) . . . . ?
C15 N2 C13 C14 177.8(5) . . . . ?
C15 N2 C12 C11 -178.8(5) . . . . ?
C58 C57 C56 C55 -0.4(9) . . . . ?
C58 C57 C62 C61 -1.4(8) . . . . ?
C58 C59 C60 C61 0.2(8) . . . . ?
C57 C58 C59 C60 0.2(8) . . . . ?
C12 N2 C13 C14 -0.3(7) . . . . ?
C12 N2 C15 C16 -18.1(6) . . . . ?
C34 C33 C32 C29 178.7(5) . . . . ?
C34 C39 C38 C37 1.5(9) . . . . ?
C34 C35 C36 C37 0.1(9) . . . . ?
C28 C29 C30 C31 1.8(8) . . . . ?
C28 C29 C32 C33 -7.7(8) . . . . ?
C56 C57 C62 C61 178.1(5) . . . . ?
C64 C65 C68 C69 14.6(8) . . . . ?
C54 N3 C50 C51 -1.9(8) . . . . ?
C54 N3 C47 C40 28.2(6) . . . . ?
C54 C53 C52 C55 179.3(5) . . . . ?
C54 C53 C52 C51 -1.6(8) . . . . ?
C30 C29 C28 C27 -2.5(8) . . . . ?
C30 C29 C32 C33 173.4(5) . . . . ?
C8 C5 C6 C7 -176.6(5) . . . . ?
C8 C5 C4 C3 176.4(6) . . . . ?
C11 C10 C9 C8 13.1(8) . . . . ?
C11 C10 C14 C13 -2.4(8) . . . . ?
C50 N3 C54 C53 2.3(8) . . . . ?
C50 N3 C47 C40 -154.7(4) . . . . ?
C59 C58 C57 C56 -179.1(5) . . . . ?
C59 C58 C57 C62 0.4(8) . . . . ?
C27 N1 C24 C19 7.6(7) . . . . ?
C27 N1 C31 C30 -2.1(8) . . . . ?
C01F N4 C63 C64 180.0(5) . . . . ?
C01F N4 C67 C66 179.1(5) . . . . ?
C9 C10 C11 C12 179.8(5) . . . . ?
C9 C10 C14 C13 179.2(5) . . . . ?
C9 C8 C5 C6 -177.8(6) . . . . ?
C9 C8 C5 C4 5.5(10) . . . . ?
C32 C33 C34 C39 -177.4(5) . . . . ?
C32 C33 C34 C35 2.7(9) . . . . ?
C32 C29 C28 C27 178.6(5) . . . . ?
C32 C29 C30 C31 -179.2(5) . . . . ?
C62 C57 C56 C55 -179.9(5) . . . . ?
C62 C61 C60 C59 -1.2(8) . . . . ?
C22 C17 C16 C21 175.4(4) . . . . ?
C22 C17 C16 C15 0.6(7) . . . . ?
C14 C10 C11 C12 1.4(8) . . . . ?
C14 C10 C9 C8 -168.6(5) . . . . ?
C23 C21 C16 C17 -178.4(4) . . . . ?
C23 C21 C16 C15 -3.4(7) . . . . ?
C60 C61 C62 C57 1.8(8) . . . . ?
C47 N3 C54 C53 179.4(5) . . . . ?
C47 N3 C50 C51 -179.0(5) . . . . ?
C47 C40 C45 C44 177.7(4) . . . . ?
C47 C40 C45 C49 1.4(7) . . . . ?
C48 C44 C43 C42 176.7(4) . . . . ?
C48 C44 C43 C01F -0.2(7) . . . . ?
C48 C44 C45 C40 -176.1(4) . . . . ?
C48 C44 C45 C49 0.4(6) . . . . ?
C46 C41 C40 C45 177.0(4) . . . . ?
C46 C41 C40 C47 -0.9(6) . . . . ?
C39 C34 C35 C36 0.8(8) . . . . ?
C39 C38 C37 C36 -0.6(9) . . . . ?
C35 C34 C39 C38 -1.5(8) . . . . ?
C76 C42 C41 C40 178.7(4) . . . . ?
C76 C42 C41 C46 0.6(7) . . . . ?
C76 C42 C43 C44 -178.3(4) . . . . ?
C76 C42 C43 C01F -1.3(6) . . . . ?
C66 C65 C68 C69 -167.0(5) . . . . ?
C65 C68 C69 C70 -176.5(5) . . . . ?
C38 C37 C36 C35 -0.2(9) . . . . ?
C51 C52 C55 C56 169.8(5) . . . . ?
C5 C8 C9 C10 -178.3(5) . . . . ?
C5 C6 C7 C2 0.0(9) . . . . ?
C5 C4 C3 C2 0.0(10) . . . . ?
C68 C69 C70 C71 -171.3(6) . . . . ?
C68 C69 C70 C75 10.7(9) . . . . ?
C6 C5 C4 C3 -0.3(9) . . . . ?
C6 C7 C2 C3 -0.3(10) . . . . ?
C69 C70 C71 C72 -178.5(5) . . . . ?
C69 C70 C75 C74 177.6(6) . . . . ?
C70 C71 C72 C73 1.1(9) . . . . ?
C70 C75 C74 C73 0.6(10) . . . . ?
C7 C2 C3 C4 0.3(10) . . . . ?
C71 C70 C75 C74 -0.4(9) . . . . ?
C4 C5 C6 C7 0.3(9) . . . . ?
C72 C73 C74 C75 0.1(10) . . . . ?
C75 C70 C71 C72 -0.4(8) . . . . ?
C74 C73 C72 C71 -0.9(9) . . . . ?
